data_4304494
loop_
_publ_author_name
'Stefan Lange'
'Melanie Bawohl'
'Tom Nilges'

_publ_contact_author_address
; 
PD Dr. Tom Nilges
Institut fuer Anorganische und Analytische Chemie
Corrensstrasse 30

48149 Muenster
Germany
;
_publ_contact_author_email
;
nilges@uni-muenster.de
;
_publ_contact_author_fax
;
+492518336002
;
_publ_contact_author_name 'Tom Nilges'
_publ_contact_author_phone
;
+492518336645
;
_publ_section_title
;
Crystal Structures and Thermal and Electrical Properties of the New Silver
(poly)Chalcogenide Halides Ag23Te12Cl and Ag23Te12Br
;
_journal_name_full 'Inorganic Chemistry'
_journal_page_first 2625
_journal_page_last 2633
_journal_paper_doi 10.1021/ic701988u
_journal_volume 47
_journal_year 2008
_chemical_formula_sum 'Ag23 Br Te12'
_chemical_formula_weight 4092.1
_chemical_name_systematic ' ?'
_space_group_IT_number 58
_symmetry_cell_setting orthorhombic
_symmetry_space_group_name_Hall '-P 2 2n'
_symmetry_space_group_name_H-M 'P n n m'
_cell_angle_alpha 90
_cell_angle_beta 90
_cell_angle_gamma 90
_cell_formula_units_Z 4
_cell_length_a 21.0740(9)
_cell_length_b 21.0740(9)
_cell_length_c 7.7319(4)
_cell_measurement_reflns_used 12979
_cell_measurement_temperature 150
_cell_measurement_theta_max 27.08
_cell_measurement_theta_min 1.37
_cell_volume 3433.8(3)
_computing_publication_material '(Jana2000; Petricek and Dusek, 2000)'
_computing_structure_refinement '(Jana2000; Petricek and Dusek, 2000)'
_diffrn_ambient_temperature 150
_diffrn_measured_fraction_theta_full 0.98
_diffrn_measurement_device_type 'IPDS II'
_diffrn_radiation_monochromator graphite
_diffrn_radiation_source X-Ray
_diffrn_radiation_type 'Mo K\a'
_diffrn_radiation_wavelength 0.71073
_diffrn_reflns_av_R_equivalents 0.0427
_diffrn_reflns_av_sigmaI/netI 0.0274
_diffrn_reflns_limit_h_max 26
_diffrn_reflns_limit_h_min -26
_diffrn_reflns_limit_k_max 26
_diffrn_reflns_limit_k_min -26
_diffrn_reflns_limit_l_max 9
_diffrn_reflns_limit_l_min -9
_diffrn_reflns_number 21764
_diffrn_reflns_theta_full 26.81
_diffrn_reflns_theta_max 26.81
_diffrn_reflns_theta_min 1.37
_exptl_absorpt_coefficient_mu 23.927
_exptl_absorpt_correction_T_max 0.233
_exptl_absorpt_correction_T_min 0.139
_exptl_absorpt_correction_type numerical
_exptl_absorpt_process_details X-Shape
_exptl_crystal_colour 'dark grey'
_exptl_crystal_density_diffrn 7.9129
_exptl_crystal_description iosmetric
_exptl_crystal_F_000 6960
_exptl_crystal_size_max 0.08
_exptl_crystal_size_mid 0.06
_exptl_crystal_size_min 0.04
_refine_diff_density_max 2.10
_refine_diff_density_min -2.10
_refine_ls_extinction_coef 0.040(7)
_refine_ls_extinction_method 'B-C type 1 Gaussian isotropic (Becker & Coppens, 1974)'
_refine_ls_goodness_of_fit_gt 3.59
_refine_ls_goodness_of_fit_ref 3.12
_refine_ls_number_parameters 542
_refine_ls_number_reflns 3863
_refine_ls_R_factor_all 0.0893
_refine_ls_R_factor_gt 0.0580
_refine_ls_shift/su_max 0.0051
_refine_ls_shift/su_mean 0.0028
_refine_ls_structure_factor_coef Fsqd
_refine_ls_weighting_details w=1/\s^2^(I)
_refine_ls_weighting_scheme sigma
_refine_ls_wR_factor_gt 0.0699
_refine_ls_wR_factor_ref 0.0748
_reflns_number_gt 2732
_reflns_number_total 3863
_reflns_threshold_expression I>3\s(I)
_cod_data_source_file ic701988u-file002.cif
_cod_data_source_block Ag23Te12Br_150K
_cod_original_sg_symbol_Hall '-P -2z;-2xn'
_cod_original_formula_sum 'Ag23 Br1 Te12'
_cod_database_code 4304494

loop_
_symmetry_equiv_pos_site_id
_symmetry_equiv_pos_as_xyz
1 x,y,z
2 x,y,-z
3 1/2-x,1/2+y,1/2+z
4 1/2-x,1/2+y,1/2-z
5 -x,-y,-z
6 -x,-y,z
7 1/2+x,1/2-y,1/2-z
8 1/2+x,1/2-y,1/2+z

loop_
_atom_site_label
_atom_site_type_symbol
_atom_site_fract_x
_atom_site_fract_y
_atom_site_fract_z
_atom_site_adp_type
_atom_site_U_iso_or_equiv
_atom_site_symmetry_multiplicity
_atom_site_occupancy
_atom_site_calc_flag
_atom_site_refinement_flags
_atom_site_disorder_assembly
_atom_site_disorder_group
Te1a Te 0.12078(14) 0.12681(15) 0 Uani 0.0375(10) 4 1 d . . .
Te1b Te -0.12674(15) 0.12067(15) 0 Uani 0.0405(11) 4 1 d . . .
Te2a Te 0.16843(15) 0.03708(17) -0.5 Uani 0.0424(11) 4 1 d . . .
Te2b Te -0.03805(17) 0.16769(16) -0.5 Uani 0.0453(12) 4 1 d . . .
Te3a Te 0.15802(18) 0.2678(2) -0.5 Uani 0.0646(16) 4 1 d . . .
Te3b Te -0.2705(2) 0.15725(20) -0.5 Uani 0.0603(15) 4 1 d . . .
Te4a Te 0.39413(18) 0.0010(3) -0.5 Uani 0.0672(16) 4 1 d . . .
Te4b Te 0.0012(2) 0.39714(19) -0.5 Uani 0.0652(15) 4 1 d . . .
Te5a Te 0.0138(2) 0.29877(20) 0 Uani 0.0633(15) 4 1 d . . .
Te5b Te -0.29936(18) 0.0146(3) 0 Uani 0.0638(16) 4 1 d . . .
Te6a Te 0.3224(2) 0.1798(2) -0.3052(13) Uani 0.054(3) 8 0.555(18) d . . .
Te6b Te -0.1817(3) 0.3200(3) -0.3190(14) Uani 0.053(3) 8 0.445(18) d . . .
Br6a Br 0 0 0.2448(2) Uani 0.0326(13) 4 1 d . . .
Ag1 Ag 0.0172(8) 0.4223(6) 0.1509(18) Uani 0.172(6) 8 0.523(17) d . . .
Ag2 Ag -0.4225(4) 0.0055(6) 0.1365(13) Uani 0.105(3) 8 0.490(14) d . . .
Ag3 Ag 0.0984(5) -0.0528(6) -0.5 Uani 0.229(9) 4 0.41(2) d . . .
Ag4 Ag 0.0530(5) 0.0896(6) -0.5 Uani 0.066(4) 4 0.354(14) d . . .
Ag5 Ag 0.0487(8) 0.2854(7) -0.3446(15) Uani 0.131(5) 8 0.475(15) d . . .
Ag6 Ag -0.2754(7) 0.0357(6) -0.3504(13) Uani 0.095(4) 8 0.377(14) d . . .
Ag7 Ag -0.0692(7) 0.2271(5) 0.1946(12) Uani 0.098(4) 8 0.416(12) d . . .
Ag8 Ag -0.2724(7) -0.0596(5) 0.290(2) Uani 0.144(5) 8 0.470(14) d . . .
Ag9 Ag -0.1545(5) 0.1273(17) -0.3781(17) Uani 0.226(14) 8 0.423(16) d . . .
Ag10 Ag 0.1706(11) 0.1597(5) -0.3548(18) Uani 0.312(9) 8 0.61(2) d . . .
Ag11 Ag -0.1743(8) 0.1813(5) -0.2546(18) Uani 0.160(7) 8 0.422(14) d . . .
Ag12 Ag 0.0570(6) 0.2152(6) -0.2660(16) Uani 0.112(5) 8 0.365(12) d . . .
Ag13 Ag -0.1979(9) 0.0726(6) -0.238(2) Uani 0.187(8) 8 0.295(15) d . . .
Ag14 Ag 0.2883(4) 0.0817(4) -0.530(2) Uani 0.044(6) 8 0.210(9) d . . .
Ag15 Ag -0.0768(7) 0.2890(4) -0.385(3) Uani 0.321(13) 8 0.494(15) d . . .
Ag16 Ag 0.4254(8) 0.1274(6) -0.356(2) Uani 0.242(8) 8 0.400(17) d . . .
Ag17 Ag -0.1110(6) 0.4405(5) -0.3081(15) Uani 0.063(4) 8 0.279(12) d . . .
Ag18 Ag 0.0691(7) 0.1224(9) -0.3280(18) Uani 0.203(7) 8 0.367(13) d . . .
Ag19 Ag -0.1268(9) 0.0127(7) -0.173(2) Uani 0.343(9) 8 0.61(2) d . . .
Ag20 Ag 0.1856(8) 0.2224(8) -0.171(2) Uani 0.081(5) 8 0.259(13) d . . .
Ag21 Ag -0.2249(7) 0.1758(8) -0.1661(17) Uani 0.334(9) 8 0.305(19) d . . .
Ag22 Ag -0.0001(4) 0.1129(4) 0 Uani 0.223(6) 4 0.647(15) d . . .
Ag23 Ag 0.1991(10) 0.0501(13) -0.872(2) Uani 0.626(18) 8 0.39(3) d . . .
Ag24 Ag -0.0105(9) 0.1682(8) -0.8624(18) Uani 0.143(6) 8 0.398(14) d . . .
Ag25 Ag -0.1549(12) 0.3745(10) -0.5 Uani 0.491(17) 4 0.68(3) d . . .
Ag26 Ag 0.2215(7) 0.2073(8) 0 Uani 0.121(7) 4 0.48(2) d . . .
Ag27 Ag -0.2142(12) 0.289(3) 0 Uani 0.68(5) 4 0.36(3) d . . .
Ag28 Ag 0 0.5 0.257(3) Uani 0.127(9) 4 0.252(10) d . . .
Ag29 Ag 0.2179(15) 0.3781(8) -0.3312(17) Uani 0.284(14) 8 0.48(2) d . . .
Ag30 Ag -0.3672(5) 0.2363(7) -0.362(2) Uani 0.136(6) 8 0.327(13) d . . .
Ag31 Ag -0.3861(7) 0.1251(7) -0.5 Uani 0.85(4) 4 1.03(16) d . . .

loop_
_atom_site_aniso_label
_atom_site_aniso_type_symbol
_atom_site_aniso_U_11
_atom_site_aniso_U_22
_atom_site_aniso_U_33
_atom_site_aniso_U_12
_atom_site_aniso_U_13
_atom_site_aniso_U_23
Te1a Te 0.0312(17) 0.0390(18) 0.0422(19) -0.0063(14) 0 0
Te1b Te 0.0434(19) 0.0362(18) 0.0420(19) 0.0003(15) 0 0
Te2a Te 0.0321(17) 0.057(2) 0.0386(19) -0.0059(14) 0 0
Te2b Te 0.054(2) 0.0372(19) 0.045(2) -0.0023(15) 0 0
Te3a Te 0.040(2) 0.086(3) 0.068(3) -0.020(2) 0 0
Te3b Te 0.082(3) 0.053(2) 0.046(2) 0.016(2) 0 0
Te4a Te 0.0366(18) 0.116(4) 0.049(2) 0.022(2) 0 0
Te4b Te 0.096(3) 0.0394(19) 0.060(3) -0.013(2) 0 0
Te5a Te 0.081(3) 0.047(2) 0.061(3) 0.017(2) 0 0
Te5b Te 0.050(2) 0.096(3) 0.045(2) -0.031(2) 0 0
Te6a Te 0.045(3) 0.042(2) 0.075(7) -0.0148(17) -0.004(3) -0.005(3)
Te6b Te 0.080(4) 0.044(3) 0.035(6) -0.012(3) 0.013(3) -0.004(3)
Br6a Br 0.041(3) 0.032(3) 0.0245(9) 0.001(3) 0 0
Ag1 Ag 0.231(13) 0.132(8) 0.152(9) -0.008(6) 0.140(8) 0.007(6)
Ag2 Ag 0.050(3) 0.137(7) 0.127(6) 0.008(4) 0.023(4) 0.052(5)
Ag3 Ag 0.128(7) 0.064(6) 0.49(2) -0.021(5) 0 0
Ag4 Ag 0.038(5) 0.110(8) 0.049(6) 0.023(4) 0 0
Ag5 Ag 0.145(9) 0.138(8) 0.108(7) 0.070(7) 0.064(5) 0.062(5)
Ag6 Ag 0.125(9) 0.085(7) 0.075(7) -0.008(6) -0.025(5) 0.028(5)
Ag7 Ag 0.136(9) 0.108(7) 0.050(5) -0.049(5) -0.006(4) 0.025(4)
Ag8 Ag 0.207(10) 0.122(6) 0.102(6) -0.106(6) -0.106(7) 0.064(5)
Ag9 Ag 0.040(5) 0.55(4) 0.087(8) -0.050(7) 0.001(4) -0.001(10)
Ag10 Ag 0.51(2) 0.122(7) 0.308(13) 0.075(8) 0.046(11) 0.040(5)
Ag11 Ag 0.228(16) 0.102(8) 0.148(10) -0.004(5) -0.144(10) -0.005(4)
Ag12 Ag 0.092(7) 0.170(11) 0.076(6) 0.003(6) -0.001(4) -0.007(6)
Ag13 Ag 0.202(16) 0.208(11) 0.151(12) 0.044(9) 0.080(10) 0.089(8)
Ag14 Ag 0.019(4) 0.028(4) 0.086(19) -0.005(3) 0.033(4) -0.009(3)
Ag15 Ag 0.240(14) 0.045(4) 0.68(4) 0.003(5) 0.261(19) -0.048(7)
Ag16 Ag 0.242(15) 0.266(11) 0.219(15) -0.153(10) 0.119(11) -0.094(10)
Ag17 Ag 0.052(6) 0.108(9) 0.029(5) -0.002(4) -0.018(4) 0.007(4)
Ag18 Ag 0.203(13) 0.244(15) 0.163(10) 0.117(10) -0.125(9) -0.030(8)
Ag19 Ag 0.343(18) 0.260(11) 0.426(17) 0.125(11) -0.132(13) -0.237(11)
Ag20 Ag 0.117(12) 0.061(6) 0.065(8) -0.041(6) -0.044(6) 0.010(5)
Ag21 Ag 0.163(12) 0.66(2) 0.181(12) 0.202(12) 0.049(7) 0.176(13)
Ag22 Ag 0.030(3) 0.123(5) 0.515(18) -0.012(3) 0 0
Ag23 Ag 0.79(3) 0.78(4) 0.31(2) 0.68(3) 0.106(16) 0.136(19)
Ag24 Ag 0.164(13) 0.149(10) 0.116(8) -0.060(6) 0.087(7) -0.055(6)
Ag25 Ag 0.54(3) 0.80(4) 0.130(12) 0.45(3) 0 0
Ag26 Ag 0.054(6) 0.094(7) 0.214(19) -0.041(5) 0 0
Ag27 Ag 0.55(3) 1.39(13) 0.093(13) -0.54(5) 0 0
Ag28 Ag 0.22(2) 0.099(13) 0.058(7) -0.090(11) 0 0
Ag29 Ag 0.56(4) 0.184(12) 0.110(8) 0.012(11) -0.075(11) 0.085(7)
Ag30 Ag 0.070(7) 0.131(8) 0.208(13) -0.001(5) -0.051(7) -0.020(7)
Ag31 Ag 0.154(9) 0.221(12) 2.16(12) 0.020(7) 0 0

loop_
_atom_type_symbol
_atom_type_scat_dispersion_real
_atom_type_scat_dispersion_imag
_atom_type_scat_source
_atom_type_scat_Cromer_Mann_a1
_atom_type_scat_Cromer_Mann_b1
_atom_type_scat_Cromer_Mann_a2
_atom_type_scat_Cromer_Mann_b2
_atom_type_scat_Cromer_Mann_a3
_atom_type_scat_Cromer_Mann_b3
_atom_type_scat_Cromer_Mann_a4
_atom_type_scat_Cromer_Mann_b4
_atom_type_scat_Cromer_Mann_c
Br -0.290 2.460 'International Tables Vol C Tables  4.2.6.8 and 6.1.1.4' 17.1789 2.1723 5.2358 16.579599 5.6377 0.2609 3.9851 41.4328 2.9557
Ag -0.897 1.102 'International Tables Vol C Tables  4.2.6.8 and 6.1.1.4' 19.2808 0.6446 16.688499 7.4726 4.8045 24.6605 1.0463 99.815598 5.179
Te -0.531 1.675 'International Tables Vol C Tables  4.2.6.8 and 6.1.1.4' 19.964399 4.81742 19.0138 0.420885 6.14487 28.5284 2.5239 70.840302 4.352

loop_
_geom_bond_atom_site_label_1
_geom_bond_atom_site_label_2
_geom_bond_site_symmetry_1
_geom_bond_site_symmetry_2
_geom_bond_distance
_geom_bond_publ_flag
Te1a Ag18 . . 2.761(14) yes
Te1a Ag18 . 7_555 2.761(14) yes
Te1a Ag20 . . 2.770(17) yes
Te1a Ag20 . 7_555 2.770(17) yes
Te1a Ag22 . . 2.565(10) yes
Te1a Ag23 . 1_556 2.51(2) yes
Te1a Ag23 . 7_554 2.51(2) yes
Te1a Ag26 . . 2.718(16) yes
Te1b Ag7 . . 2.960(11) yes
Te1b Ag7 . 7_555 2.960(11) yes
Te1b Ag9 . . 2.985(13) yes
Te1b Ag9 . 7_555 2.985(13) yes
Te1b Ag11 . . 2.552(14) yes
Te1b Ag11 . 7_555 2.552(14) yes
Te1b Ag13 . . 2.580(17) yes
Te1b Ag13 . 7_555 2.580(17) yes
Te1b Ag19 . . 2.638(15) yes
Te1b Ag19 . 7_555 2.638(15) yes
Te1b Ag21 . . 2.698(15) yes
Te1b Ag21 . 7_555 2.698(15) yes
Te1b Ag22 . . 2.673(10) yes
Te1b Ag24 . 1_556 2.852(18) yes
Te1b Ag24 . 7_554 2.852(18) yes
Te2a Ag3 . . 2.402(12) yes
Te2a Ag4 . . 2.673(11) yes
Te2a Ag6 . 5_554 2.962(14) yes
Te2a Ag6 . 3_555 2.962(14) yes
Te2a Ag8 . 5_555 2.767(15) yes
Te2a Ag8 . 3_554 2.767(15) yes
Te2a Ag10 . . 2.818(12) yes
Te2a Ag10 . 7_554 2.818(12) yes
Te2a Ag14 . . 2.706(10) yes
Te2a Ag14 . 7_554 2.706(10) yes
Te2a Ag19 . 5_554 2.877(16) yes
Te2a Ag19 . 3_555 2.877(16) yes
Te2a Ag23 . . 2.960(19) yes
Te2a Ag23 . 7_554 2.960(19) yes
Te2b Ag3 . 5_554 2.734(13) yes
Te2b Ag4 . . 2.527(12) yes
Te2b Ag7 . 1_554 2.752(10) yes
Te2b Ag7 . 7_555 2.752(10) yes
Te2b Ag9 . . 2.763(16) yes
Te2b Ag9 . 7_554 2.763(16) yes
Te2b Ag12 . . 2.879(13) yes
Te2b Ag12 . 7_554 2.879(13) yes
Te2b Ag15 . . 2.828(12) yes
Te2b Ag15 . 7_554 2.828(12) yes
Te2b Ag18 . . 2.789(16) yes
Te2b Ag18 . 7_554 2.789(16) yes
Te2b Ag24 . . 2.862(14) yes
Te2b Ag24 . 7_554 2.862(14) yes
Te3a Ag5 . . 2.625(16) yes
Te3a Ag5 . 7_554 2.625(16) yes
Te3a Ag10 . . 2.553(13) yes
Te3a Ag10 . 7_554 2.553(13) yes
Te3a Ag20 . . 2.776(18) yes
Te3a Ag20 . 7_554 2.776(18) yes
Te3a Ag27 . 6_554 2.95(3) yes
Te3a Ag29 . . 2.95(2) yes
Te3a Ag29 . 7_554 2.95(2) yes
Te3a Ag30 . 6_554 2.848(17) yes
Te3a Ag30 . 4_554 2.848(17) yes
Te3b Ag6 . . 2.812(12) yes
Te3b Ag6 . 7_554 2.812(12) yes
Te3b Ag9 . . 2.695(15) yes
Te3b Ag9 . 7_554 2.695(15) yes
Te3b Ag11 . . 2.823(16) yes
Te3b Ag11 . 7_554 2.823(16) yes
Te3b Ag21 . . 2.782(14) yes
Te3b Ag21 . 7_554 2.782(14) yes
Te3b Ag26 . 6_454 2.859(18) yes
Te3b Ag29 . 6_454 2.678(14) yes
Te3b Ag29 . 4_454 2.678(14) yes
Te3b Ag30 . . 2.841(14) yes
Te3b Ag30 . 7_554 2.841(14) yes
Te3b Ag31 . . 2.529(16) yes
Te4a Ag1 . 2_544 2.758(16) yes
Te4a Ag1 . 8_544 2.758(16) yes
Te4a Ag2 . 5_555 2.877(10) yes
Te4a Ag2 . 3_554 2.877(10) yes
Te4a Ag6 . 5_554 2.864(14) yes
Te4a Ag6 . 3_555 2.864(14) yes
Te4a Ag14 . . 2.814(10) yes
Te4a Ag14 . 7_554 2.814(10) yes
Te4a Ag16 . . 2.962(14) yes
Te4a Ag16 . 7_554 2.962(14) yes
Te4a Ag17 . 6_554 2.684(12) yes
Te4a Ag17 . 4_554 2.684(12) yes
Te4a Ag28 . 2_544 2.987(15) yes
Te4a Ag28 . 6_554 2.987(15) yes
Te4a Ag31 . 5_554 2.662(17) yes
Te4b Ag1 . 1_554 2.771(14) yes
Te4b Ag1 . 7_555 2.771(14) yes
Te4b Ag2 . 6_554 2.812(12) yes
Te4b Ag2 . 4_554 2.812(12) yes
Te4b Ag5 . . 2.828(15) yes
Te4b Ag5 . 7_554 2.828(15) yes
Te4b Ag15 . . 2.946(13) yes
Te4b Ag15 . 7_554 2.946(13) yes
Te4b Ag17 . . 2.936(13) yes
Te4b Ag17 . 7_554 2.936(13) yes
Te4b Ag28 . 1_554 2.869(15) yes
Te4b Ag28 . 5_565 2.869(15) yes
Te5a Ag1 . . 2.853(14) yes
Te5a Ag1 . 7_555 2.853(14) yes
Te5a Ag5 . . 2.778(12) yes
Te5a Ag5 . 7_555 2.778(12) yes
Te5a Ag7 . . 2.758(12) yes
Te5a Ag7 . 7_555 2.758(12) yes
Te5a Ag12 . . 2.858(13) yes
Te5a Ag12 . 7_555 2.858(13) yes
Te5a Ag16 . 6_454 2.670(16) yes
Te5a Ag16 . 4_455 2.670(16) yes
Te5a Ag24 . 1_556 2.994(16) yes
Te5a Ag24 . 7_554 2.994(16) yes
Te5a Ag30 . 6_554 2.826(13) yes
Te5a Ag30 . 4_555 2.826(13) yes
Te5a Ag31 . 6_554 2.651(16) yes
Te5b Ag2 . . 2.808(10) yes
Te5b Ag2 . 7_555 2.808(10) yes
Te5b Ag6 . . 2.792(10) yes
Te5b Ag6 . 7_555 2.792(10) yes
Te5b Ag8 . . 2.792(15) yes
Te5b Ag8 . 7_555 2.792(15) yes
Te5b Ag17 . 2_445 2.865(12) yes
Te5b Ag17 . 8_444 2.865(12) yes
Te5b Ag23 . 5_554 2.70(2) yes
Te5b Ag23 . 3_556 2.70(2) yes
Te5b Ag29 . 6_454 2.636(17) yes
Te5b Ag29 . 4_455 2.636(17) yes
Te6a Te6b . 6_554 0.964(15) yes
Te6a Ag8 . 5_555 2.746(13) yes
Te6a Ag11 . 6_554 2.965(13) yes
Te6a Ag14 . . 2.794(14) yes
Te6a Ag14 . 7_554 2.531(13) yes
Te6a Ag15 . 6_554 2.666(19) yes
Te6a Ag16 . . 2.466(17) yes
Te6a Ag25 . 6_554 2.665(14) yes
Te6a Ag27 . 6_554 1.81(3) yes
Te6b Te6b . 7_554 2.799(15) yes
Te6b Ag8 . 2_454 2.843(14) yes
Te6b Ag11 . . 2.969(13) yes
Te6b Ag15 . . 2.361(17) yes
Te6b Ag16 . 6_454 2.856(18) yes
Te6b Ag17 . . 2.946(13) yes
Te6b Ag20 . 6_454 2.937(18) yes
Te6b Ag25 . . 1.896(18) yes
Te6b Ag26 . 6_454 2.539(15) yes
Te6b Ag27 . . 2.640(19) yes
Br6a Ag4 . 1_556 2.951(9) yes
Br6a Ag4 . 5_555 2.951(9) yes
Br6a Ag19 . 5_555 2.744(19) yes
Br6a Ag19 . 7_555 2.744(19) yes
Ag1 Ag1 . 7_555 2.33(2) yes
Ag1 Ag2 . 6_555 2.575(18) yes
Ag1 Ag16 . 4_455 2.20(2) yes
Ag1 Ag17 . 7_555 2.99(2) yes
Ag1 Ag28 . . 1.867(17) yes
Ag1 Ag31 . 6_554 2.55(2) yes
Ag2 Ag2 . 7_555 2.111(14) yes
Ag2 Ag17 . 2_445 1.600(16) yes
Ag2 Ag17 . 8_444 2.970(16) yes
Ag2 Ag28 . 6_455 1.833(14) yes
Ag3 Ag9 . 5_554 2.18(3) yes
Ag3 Ag9 . 3_555 2.18(3) yes
Ag3 Ag13 . 5_554 2.95(2) yes
Ag3 Ag13 . 3_555 2.95(2) yes
Ag3 Ag19 . 5_554 2.735(17) yes
Ag3 Ag19 . 3_555 2.735(17) yes
Ag4 Ag18 . . 1.536(16) yes
Ag4 Ag18 . 7_554 1.536(16) yes
Ag5 Ag5 . 7_554 2.404(17) yes
Ag5 Ag12 . . 1.609(19) yes
Ag5 Ag15 . . 2.66(2) yes
Ag5 Ag30 . 6_554 2.43(2) yes
Ag6 Ag6 . 7_554 2.314(14) yes
Ag6 Ag8 . 7_555 2.064(17) yes
Ag6 Ag13 . . 2.01(2) yes
Ag6 Ag14 . 5_554 2.657(15) yes
Ag6 Ag14 . 3_555 2.852(16) yes
Ag6 Ag23 . 5_554 2.97(3) yes
Ag6 Ag29 . 6_454 2.299(19) yes
Ag7 Ag11 . 7_555 2.46(2) yes
Ag7 Ag12 . 7_555 2.728(19) yes
Ag7 Ag15 . 7_555 1.98(2) yes
Ag7 Ag24 . 1_556 1.81(2) yes
Ag8 Ag14 . 5_555 1.94(2) yes
Ag8 Ag14 . 3_556 1.50(2) yes
Ag8 Ag17 . 2_445 2.573(20) yes
Ag8 Ag23 . 3_556 2.00(3) yes
Ag9 Ag9 . 7_554 1.885(18) yes
Ag9 Ag11 . . 1.54(3) yes
Ag9 Ag13 . . 1.83(3) yes
Ag9 Ag19 . . 2.95(3) yes
Ag9 Ag21 . . 2.44(2) yes
Ag10 Ag10 . 7_554 2.25(2) yes
Ag10 Ag12 . . 2.75(2) yes
Ag10 Ag18 . . 2.29(3) yes
Ag10 Ag20 . . 1.96(2) yes
Ag10 Ag23 . 7_554 2.96(3) yes
Ag10 Ag27 . 6_554 2.88(4) yes
Ag10 Ag30 . 6_554 2.87(2) yes
Ag11 Ag13 . . 2.349(18) yes
Ag11 Ag21 . . 1.27(2) yes
Ag11 Ag29 . 6_454 2.68(3) yes
Ag12 Ag18 . . 2.03(2) yes
Ag12 Ag20 . . 2.81(2) yes
Ag12 Ag24 . 7_554 2.00(2) yes
Ag12 Ag30 . 6_554 2.138(18) yes
Ag13 Ag19 . . 2.02(2) yes
Ag13 Ag21 . . 2.32(2) yes
Ag13 Ag23 . 5_554 2.72(3) yes
Ag13 Ag29 . 6_454 2.12(3) yes
Ag14 Ag14 . 7_554 0.47(2) yes
Ag14 Ag27 . 6_554 2.73(6) yes
Ag15 Ag15 . 7_554 1.78(3) yes
Ag15 Ag16 . 6_454 2.56(2) yes
Ag15 Ag25 . . 2.59(3) yes
Ag16 Ag16 . 7_554 2.23(3) yes
Ag16 Ag17 . 6_554 2.060(19) yes
Ag17 Ag17 . 7_554 2.967(16) yes
Ag17 Ag25 . . 2.23(2) yes
Ag17 Ag28 . 5_565 2.683(12) yes
Ag18 Ag18 . 7_554 2.66(2) yes
Ag18 Ag22 . . 2.933(15) yes
Ag18 Ag24 . 7_554 2.43(2) yes
Ag19 Ag19 . 7_555 2.67(2) yes
Ag19 Ag23 . 5_554 2.05(3) yes
Ag20 Ag20 . 7_555 2.65(3) yes
Ag20 Ag26 . . 1.56(2) yes
Ag20 Ag30 . 6_554 1.44(2) yes
Ag20 Ag30 . 4_555 2.78(2) yes
Ag21 Ag21 . 7_555 2.569(19) yes
Ag21 Ag27 . . 2.72(6) yes
Ag21 Ag29 . 6_454 1.66(3) yes
Ag22 Ag24 . 1_556 1.592(17) yes
Ag22 Ag24 . 7_554 1.592(17) yes
Ag23 Ag23 . 7_553 1.98(3) yes
Ag24 Ag24 . 7_553 2.13(2) yes
Ag26 Ag30 . 6_554 2.460(19) yes
Ag26 Ag30 . 4_555 2.460(19) yes
Ag29 Ag29 . 7_554 2.610(19) yes
Ag30 Ag30 . 7_554 2.14(2) yes
Ag30 Ag31 . . 2.61(2) yes
